data_1554255
loop_
_publ_author_name
'Yin, Guo-Ping'
'Wu, Ya-Rong'
'Han, Chao'
'Wang, Xiao-Bing'
'Gao, Hong-Liang'
'Yin, Yong'
'Kong, Ling-Yi'
'Yang, Ming-Hua'

_publ_section_title
;
 Asperones A--E, five dimeric polyketides with new carbon skeletons from
 the fungus Aspergillus sp. AWG 1--15
;
_journal_issue 16
_journal_name_full 'Organic Chemistry Frontiers'
_journal_page_first 2432
_journal_paper_doi 10.1039/C8QO00070K
_journal_volume 5
_journal_year 2018
_chemical_absolute_configuration rmad
_chemical_formula_moiety 'C28 H36 O8, H2 O'
_chemical_formula_sum 'C28 H38 O9'
_chemical_formula_weight 518.58
_chemical_name_systematic 15-13
_space_group_crystal_system orthorhombic
_space_group_IT_number 19
_space_group_name_Hall 'P 2ac 2ab'
_space_group_name_H-M_alt 'P 21 21 21'
_atom_sites_solution_hydrogens mixed
_atom_sites_solution_primary dual
_audit_creation_date 2017-06-09
_audit_creation_method
;
Olex2 1.2-alpha
(compiled 2017.05.22 svn.r3414 for OlexSys, GUI svn.r5347)
;
_audit_update_record
;
2017-09-08 deposited with the CCDC.
2018-03-15 downloaded from the CCDC.
;
_cell_angle_alpha 90
_cell_angle_beta 90
_cell_angle_gamma 90
_cell_formula_units_Z 4
_cell_length_a 8.3949(9)
_cell_length_b 15.0525(16)
_cell_length_c 22.267(2)
_cell_measurement_reflns_used 9961
_cell_measurement_temperature 173
_cell_measurement_theta_max 70.963
_cell_measurement_theta_min 3.54
_cell_volume 2813.8(5)
_computing_cell_refinement 'SAINT v8.34A (Bruker, 2013)'
_computing_data_reduction 'SAINT v8.34A (Bruker, 2013)'
_computing_molecular_graphics 'Olex2 (Dolomanov et al., 2009)'
_computing_publication_material 'Olex2 (Dolomanov et al., 2009)'
_computing_structure_refinement 'ShelXL (Sheldrick, 2015)'
_computing_structure_solution 'ShelXT (Sheldrick, 2015)'
_diffrn_ambient_temperature 173
_diffrn_measured_fraction_theta_full 0.992
_diffrn_measured_fraction_theta_max 0.972
_diffrn_measurement_device_type 'Bruker APEX-II CCD'
_diffrn_measurement_method '\f and \w scans'
_diffrn_radiation_type CuK\a
_diffrn_radiation_wavelength 1.54178
_diffrn_reflns_av_R_equivalents 0.0425
_diffrn_reflns_av_unetI/netI 0.0227
_diffrn_reflns_Laue_measured_fraction_full 0.992
_diffrn_reflns_Laue_measured_fraction_max 0.972
_diffrn_reflns_limit_h_max 9
_diffrn_reflns_limit_h_min -9
_diffrn_reflns_limit_k_max 18
_diffrn_reflns_limit_k_min -18
_diffrn_reflns_limit_l_max 26
_diffrn_reflns_limit_l_min -26
_diffrn_reflns_number 33212
_diffrn_reflns_point_group_measured_fraction_full 0.992
_diffrn_reflns_point_group_measured_fraction_max 0.966
_diffrn_reflns_theta_full 67.679
_diffrn_reflns_theta_max 71.032
_diffrn_reflns_theta_min 3.544
_diffrn_standards_number 0
_exptl_absorpt_coefficient_mu 0.750
_exptl_absorpt_correction_T_max 0.7534
_exptl_absorpt_correction_T_min 0.6758
_exptl_absorpt_correction_type multi-scan
_exptl_absorpt_process_details
'SADABS-2014/5 (Bruker,2014/5) was used for absorption correction. wR2(int) was 0.0899 before and 0.0582 after correction. The Ratio of minimum to maximum transmission is 0.8970. The \l/2 correction factor is 0.00150.'
_exptl_crystal_colour colourless
_exptl_crystal_colour_primary colourless
_exptl_crystal_density_diffrn 1.224
_exptl_crystal_description block
_exptl_crystal_F_000 1112
_exptl_crystal_size_max 0.28
_exptl_crystal_size_mid 0.15
_exptl_crystal_size_min 0.12
_refine_diff_density_max 0.156
_refine_diff_density_min -0.162
_refine_diff_density_rms 0.037
_refine_ls_abs_structure_details
;
 Flack x determined using 2129 quotients [(I+)-(I-)]/[(I+)+(I-)]
 (Parsons, Flack and Wagner, Acta Cryst. B69 (2013) 249-259).
;
_refine_ls_abs_structure_Flack -0.02(4)
_refine_ls_extinction_method none
_refine_ls_goodness_of_fit_ref 1.052
_refine_ls_hydrogen_treatment constr
_refine_ls_matrix_type full
_refine_ls_number_parameters 346
_refine_ls_number_reflns 5259
_refine_ls_number_restraints 0
_refine_ls_restrained_S_all 1.052
_refine_ls_R_factor_all 0.0338
_refine_ls_R_factor_gt 0.0326
_refine_ls_shift/su_max 0.000
_refine_ls_shift/su_mean 0.000
_refine_ls_structure_factor_coef Fsqd
_refine_ls_weighting_details 'w=1/[\s^2^(Fo^2^)+(0.0520P)^2^+0.3603P] where P=(Fo^2^+2Fc^2^)/3'
_refine_ls_weighting_scheme calc
_refine_ls_wR_factor_gt 0.0864
_refine_ls_wR_factor_ref 0.0873
_reflns_Friedel_coverage 0.750
_reflns_Friedel_fraction_full 0.993
_reflns_Friedel_fraction_max 0.959
_reflns_number_gt 5086
_reflns_number_total 5259
_reflns_threshold_expression 'I > 2\s(I)'
_cod_data_source_file c8qo00070k2.cif
_cod_data_source_block cu_2017458_0m_a
_cod_original_cell_volume 2813.7(5)
_cod_database_code 1554255
_shelx_shelxl_version_number 2014/7
_shelx_space_group_comment
;
The symmetry employed for this shelxl refinement is uniquely defined
by the following loop, which should always be used as a source of
symmetry information in preference to the above space-group names.
They are only intended as comments.
;
_olex2_refinement_description
;
1. Fixed Uiso
 At 1.2 times of:
  All C(H) groups, All C(H,H) groups
 At 1.5 times of:
  All C(H,H,H) groups, All O(H) groups, All O(H,H) groups
2.a Free rotating group:
 O9(H9A,H9B)
2.b Ternary CH refined with riding coordinates:
 C9(H9), C10(H10), C8(H8), C2(H2), C3(H3)
2.c Secondary CH2 refined with riding coordinates:
 C23(H23A,H23B)
2.d Aromatic/amide H refined with riding coordinates:
 C19(H19), C20(H20), C21(H21), C22(H22)
2.e Idealised Me refined as rotating group:
 C13(H13A,H13B,H13C), C28(H28A,H28B,H28C), C26(H26A,H26B,H26C), C4(H4A,H4B,
 H4C), C25(H25A,H25B,H25C), C1(H1A,H1B,H1C), C27(H27A,H27B,H27C), C24(H24A,H24B,
 H24C)
2.f Idealised tetrahedral OH refined as rotating group:
 O1(H1)
;
_olex2_submission_special_instructions 'No special instructions were received'

loop_
_space_group_symop_operation_xyz
'x, y, z'
'-x+1/2, -y, z+1/2'
'-x, y+1/2, -z+1/2'
'x+1/2, -y+1/2, -z'

loop_
_atom_site_label
_atom_site_type_symbol
_atom_site_fract_x
_atom_site_fract_y
_atom_site_fract_z
_atom_site_U_iso_or_equiv
_atom_site_adp_type
_atom_site_occupancy
_atom_site_site_symmetry_order
_atom_site_calc_flag
_atom_site_refinement_flags_posn
O5 O 0.28553(16) 0.69565(8) 0.37318(5) 0.0296(3) Uani 1 1 d .
O2 O 0.57114(17) 0.32945(9) 0.25181(7) 0.0380(3) Uani 1 1 d .
O6 O 0.16641(18) 0.71770(9) 0.52467(6) 0.0371(3) Uani 1 1 d .
O4 O 0.2139(2) 0.58558(10) 0.22615(8) 0.0498(4) Uani 1 1 d .
O8 O 0.3467(3) 0.55893(10) 0.55468(6) 0.0520(4) Uani 1 1 d .
O1 O 0.13153(18) 0.32085(11) 0.24847(7) 0.0466(4) Uani 1 1 d .
H1 H 0.1834 0.3316 0.2170 0.070 Uiso 1 1 calc GR
O3 O 0.6678(2) 0.48255(11) 0.19449(8) 0.0564(5) Uani 1 1 d .
O9 O 0.3399(2) 0.33727(15) 0.14944(7) 0.0606(5) Uani 1 1 d .
H9A H 0.4398 0.3313 0.1542 0.091 Uiso 1 1 d G
H9B H 0.3253 0.3293 0.1121 0.091 Uiso 1 1 d G
O7 O 0.3878(3) 0.46681(11) 0.47786(8) 0.0666(6) Uani 1 1 d .
C14 C 0.3395(2) 0.62160(11) 0.39934(8) 0.0264(3) Uani 1 1 d .
C6 C 0.5056(2) 0.41043(12) 0.26670(8) 0.0293(4) Uani 1 1 d .
C17 C 0.2208(2) 0.69494(12) 0.47629(8) 0.0294(4) Uani 1 1 d .
C5 C 0.3790(2) 0.41564(11) 0.30397(8) 0.0276(4) Uani 1 1 d .
C9 C 0.5427(2) 0.60612(12) 0.31560(8) 0.0297(4) Uani 1 1 d .
H9 H 0.5229 0.6715 0.3187 0.036 Uiso 1 1 calc R
C10 C 0.4229(2) 0.55837(12) 0.35864(8) 0.0265(4) Uani 1 1 d .
H10 H 0.4826 0.5142 0.3835 0.032 Uiso 1 1 calc R
C15 C 0.3076(2) 0.61533(12) 0.45908(8) 0.0302(4) Uani 1 1 d .
C11 C 0.3027(2) 0.50683(11) 0.31626(8) 0.0276(4) Uani 1 1 d .
C18 C 0.1982(2) 0.74852(13) 0.41856(8) 0.0300(4) Uani 1 1 d .
C12 C 0.3195(2) 0.56007(12) 0.25821(8) 0.0331(4) Uani 1 1 d .
C7 C 0.5679(2) 0.48855(14) 0.23406(9) 0.0352(4) Uani 1 1 d .
C16 C 0.3529(3) 0.53865(13) 0.49673(9) 0.0398(5) Uani 1 1 d .
C13 C 0.1302(2) 0.50387(14) 0.33731(11) 0.0409(5) Uani 1 1 d .
H13A H 0.0699 0.4625 0.3120 0.061 Uiso 1 1 calc GR
H13B H 0.0834 0.5633 0.3343 0.061 Uiso 1 1 calc GR
H13C H 0.1263 0.4838 0.3792 0.061 Uiso 1 1 calc GR
C8 C 0.4960(3) 0.57651(13) 0.25126(8) 0.0330(4) Uani 1 1 d .
H8 H 0.5190 0.6236 0.2208 0.040 Uiso 1 1 calc R
C2 C 0.2287(3) 0.27178(13) 0.28920(10) 0.0387(5) Uani 1 1 d .
H2 H 0.3134 0.2402 0.2660 0.046 Uiso 1 1 calc R
C19 C 0.2695(2) 0.83957(13) 0.41838(9) 0.0351(4) Uani 1 1 d .
H19 H 0.2855 0.8662 0.3802 0.042 Uiso 1 1 calc R
C3 C 0.3090(3) 0.33509(12) 0.33500(9) 0.0355(4) Uani 1 1 d .
H3 H 0.2227 0.3574 0.3620 0.043 Uiso 1 1 calc R
C28 C 0.0243(2) 0.74849(16) 0.39954(10) 0.0428(5) Uani 1 1 d .
H28A H 0.0148 0.7741 0.3592 0.064 Uiso 1 1 calc GR
H28B H -0.0381 0.7840 0.4280 0.064 Uiso 1 1 calc GR
H28C H -0.0159 0.6874 0.3992 0.064 Uiso 1 1 calc GR
C20 C 0.3124(3) 0.88661(14) 0.46516(9) 0.0417(5) Uani 1 1 d .
H20 H 0.3012 0.8602 0.5037 0.050 Uiso 1 1 calc R
C26 C 0.7154(3) 0.58939(16) 0.33297(10) 0.0440(5) Uani 1 1 d .
H26A H 0.7354 0.6136 0.3731 0.066 Uiso 1 1 calc GR
H26B H 0.7859 0.6185 0.3039 0.066 Uiso 1 1 calc GR
H26C H 0.7363 0.5253 0.3331 0.066 Uiso 1 1 calc GR
C21 C 0.3758(3) 0.97627(14) 0.46231(10) 0.0431(5) Uani 1 1 d .
H21 H 0.3909 1.0015 0.4236 0.052 Uiso 1 1 calc R
C4 C 0.4289(4) 0.28737(17) 0.37480(11) 0.0560(6) Uani 1 1 d .
H4A H 0.5100 0.2589 0.3497 0.084 Uiso 1 1 calc GR
H4B H 0.3740 0.2421 0.3987 0.084 Uiso 1 1 calc GR
H4C H 0.4800 0.3304 0.4017 0.084 Uiso 1 1 calc GR
C25 C 0.7384(3) 0.32003(17) 0.26504(13) 0.0528(6) Uani 1 1 d .
H25A H 0.7978 0.3684 0.2459 0.079 Uiso 1 1 calc GR
H25B H 0.7766 0.2629 0.2496 0.079 Uiso 1 1 calc GR
H25C H 0.7545 0.3224 0.3086 0.079 Uiso 1 1 calc GR
C22 C 0.4141(4) 1.02527(18) 0.50891(12) 0.0615(7) Uani 1 1 d .
H22 H 0.4019 0.9989 0.5474 0.074 Uiso 1 1 calc R
C1 C 0.1236(3) 0.20329(17) 0.32005(14) 0.0595(7) Uani 1 1 d .
H1A H 0.0460 0.2336 0.3457 0.089 Uiso 1 1 calc GR
H1B H 0.1899 0.1639 0.3447 0.089 Uiso 1 1 calc GR
H1C H 0.0673 0.1682 0.2897 0.089 Uiso 1 1 calc GR
C23 C 0.4754(4) 1.11902(17) 0.50727(13) 0.0655(8) Uani 1 1 d .
H23A H 0.4967 1.1359 0.4651 0.079 Uiso 1 1 calc R
H23B H 0.5774 1.1219 0.5295 0.079 Uiso 1 1 calc R
C27 C 0.3950(6) 0.4892(2) 0.59611(12) 0.0845(11) Uani 1 1 d .
H27A H 0.4985 0.4654 0.5837 0.127 Uiso 1 1 calc GR
H27B H 0.3155 0.4416 0.5958 0.127 Uiso 1 1 calc GR
H27C H 0.4036 0.5138 0.6367 0.127 Uiso 1 1 calc GR
C24 C 0.3595(7) 1.1854(3) 0.53447(19) 0.1109(16) Uani 1 1 d .
H24A H 0.2610 1.1861 0.5108 0.166 Uiso 1 1 calc GR
H24B H 0.4075 1.2447 0.5342 0.166 Uiso 1 1 calc GR
H24C H 0.3352 1.1681 0.5759 0.166 Uiso 1 1 calc GR

loop_
_atom_site_aniso_label
_atom_site_aniso_U_11
_atom_site_aniso_U_22
_atom_site_aniso_U_33
_atom_site_aniso_U_23
_atom_site_aniso_U_13
_atom_site_aniso_U_12
O5 0.0330(7) 0.0313(6) 0.0245(6) -0.0010(5) 0.0012(5) 0.0066(5)
O2 0.0305(7) 0.0316(7) 0.0520(8) -0.0124(6) -0.0021(6) 0.0044(5)
O6 0.0446(8) 0.0382(7) 0.0284(6) -0.0058(6) 0.0073(6) -0.0031(6)
O4 0.0559(10) 0.0431(8) 0.0504(9) -0.0003(7) -0.0222(8) 0.0101(7)
O8 0.0899(13) 0.0388(8) 0.0273(7) 0.0055(6) 0.0008(8) 0.0058(8)
O1 0.0384(8) 0.0501(9) 0.0514(9) -0.0076(7) -0.0056(7) -0.0034(7)
O3 0.0682(11) 0.0516(9) 0.0494(9) -0.0145(7) 0.0301(8) -0.0096(8)
O9 0.0493(10) 0.1001(14) 0.0324(8) -0.0001(9) -0.0066(7) 0.0010(10)
O7 0.1250(18) 0.0323(8) 0.0425(8) 0.0030(7) 0.0094(10) 0.0150(10)
C14 0.0255(8) 0.0263(8) 0.0274(8) -0.0017(7) -0.0026(7) -0.0029(6)
C6 0.0288(9) 0.0280(9) 0.0312(9) -0.0076(7) -0.0022(7) 0.0014(7)
C17 0.0300(9) 0.0293(9) 0.0289(9) -0.0041(7) 0.0002(7) -0.0057(7)
C5 0.0301(9) 0.0251(8) 0.0277(8) -0.0032(7) -0.0044(7) -0.0001(7)
C9 0.0302(9) 0.0284(9) 0.0304(9) -0.0056(7) 0.0020(7) -0.0034(7)
C10 0.0260(9) 0.0261(8) 0.0275(8) -0.0035(7) -0.0021(7) 0.0004(7)
C15 0.0355(10) 0.0269(8) 0.0283(8) -0.0038(7) -0.0008(7) -0.0045(7)
C11 0.0252(9) 0.0255(8) 0.0320(9) -0.0052(7) -0.0024(7) -0.0001(7)
C18 0.0304(9) 0.0325(9) 0.0271(8) -0.0051(7) 0.0021(7) 0.0042(8)
C12 0.0406(11) 0.0258(8) 0.0327(9) -0.0047(7) -0.0096(8) 0.0023(8)
C7 0.0386(10) 0.0376(10) 0.0294(9) -0.0084(8) 0.0033(8) -0.0057(8)
C16 0.0574(13) 0.0305(10) 0.0316(9) 0.0015(8) 0.0028(9) -0.0025(9)
C13 0.0280(10) 0.0372(10) 0.0575(13) -0.0145(9) 0.0037(9) -0.0016(8)
C8 0.0423(11) 0.0303(9) 0.0264(8) 0.0024(7) 0.0012(8) -0.0038(8)
C2 0.0378(11) 0.0284(9) 0.0500(12) -0.0067(8) 0.0051(9) -0.0048(8)
C19 0.0393(10) 0.0310(9) 0.0349(10) 0.0019(8) 0.0061(8) 0.0030(8)
C3 0.0447(12) 0.0269(9) 0.0349(10) -0.0016(8) 0.0048(8) -0.0021(8)
C28 0.0322(11) 0.0517(12) 0.0445(11) -0.0085(10) -0.0032(9) 0.0072(9)
C20 0.0492(13) 0.0389(11) 0.0371(10) 0.0044(9) -0.0061(9) -0.0061(9)
C26 0.0304(11) 0.0573(13) 0.0443(12) -0.0057(10) 0.0002(9) -0.0064(9)
C21 0.0496(13) 0.0359(10) 0.0438(11) 0.0051(9) -0.0078(10) -0.0046(9)
C4 0.0805(19) 0.0430(12) 0.0446(12) 0.0101(10) -0.0128(12) -0.0006(12)
C25 0.0349(12) 0.0518(13) 0.0719(17) -0.0176(12) -0.0063(11) 0.0112(10)
C22 0.087(2) 0.0496(14) 0.0475(14) 0.0088(11) -0.0202(13) -0.0212(14)
C1 0.0567(16) 0.0427(12) 0.0791(18) -0.0031(13) 0.0181(13) -0.0161(11)
C23 0.090(2) 0.0474(14) 0.0596(16) 0.0053(12) -0.0226(15) -0.0193(14)
C27 0.159(4) 0.0552(16) 0.0391(14) 0.0196(12) 0.0007(18) 0.019(2)
C24 0.168(5) 0.071(2) 0.093(3) -0.030(2) 0.028(3) -0.020(3)

loop_
_atom_type_symbol
_atom_type_description
_atom_type_scat_dispersion_real
_atom_type_scat_dispersion_imag
_atom_type_scat_source
C C 0.0181 0.0091 'International Tables Vol C Tables 4.2.6.8 and 6.1.1.4'
H H 0.0000 0.0000 'International Tables Vol C Tables 4.2.6.8 and 6.1.1.4'
O O 0.0492 0.0322 'International Tables Vol C Tables 4.2.6.8 and 6.1.1.4'

loop_
_geom_angle_atom_site_label_1
_geom_angle_atom_site_label_2
_geom_angle_atom_site_label_3
_geom_angle
C14 O5 C18 108.58(13)
C6 O2 C25 115.26(16)
C16 O8 C27 116.09(19)
C2 O1 H1 109.5
H9A O9 H9B 104.5
O5 C14 C10 115.29(15)
O5 C14 C15 114.66(16)
C15 C14 C10 130.04(17)
O2 C6 C7 116.37(16)
C5 C6 O2 120.89(17)
C5 C6 C7 122.31(17)
O6 C17 C15 130.72(18)
O6 C17 C18 123.24(17)
C15 C17 C18 105.97(15)
C6 C5 C11 119.25(16)
C6 C5 C3 122.65(16)
C3 C5 C11 118.10(16)
C10 C9 H9 107.7
C8 C9 H9 107.7
C8 C9 C10 105.78(14)
C26 C9 H9 107.7
C26 C9 C10 112.37(16)
C26 C9 C8 115.33(17)
C14 C10 C9 112.43(14)
C14 C10 H10 108.9
C14 C10 C11 112.06(14)
C9 C10 H10 108.9
C9 C10 C11 105.63(13)
C11 C10 H10 108.9
C14 C15 C17 107.42(17)
C14 C15 C16 123.98(17)
C17 C15 C16 128.58(17)
C5 C11 C10 106.09(14)
C12 C11 C5 106.20(14)
C12 C11 C10 100.85(13)
C13 C11 C5 115.12(15)
C13 C11 C10 115.90(15)
C13 C11 C12 111.34(16)
O5 C18 C17 103.24(14)
O5 C18 C19 107.02(15)
O5 C18 C28 106.57(15)
C19 C18 C17 115.85(16)
C19 C18 C28 112.58(17)
C28 C18 C17 110.66(17)
O4 C12 C11 127.05(19)
O4 C12 C8 127.6(2)
C8 C12 C11 105.27(15)
O3 C7 C6 122.66(19)
O3 C7 C8 121.65(19)
C6 C7 C8 115.66(16)
O8 C16 C15 111.24(17)
O7 C16 O8 124.0(2)
O7 C16 C15 124.76(19)
C11 C13 H13A 109.5
C11 C13 H13B 109.5
C11 C13 H13C 109.5
H13A C13 H13B 109.5
H13A C13 H13C 109.5
H13B C13 H13C 109.5
C9 C8 H8 112.0
C12 C8 C9 101.54(15)
C12 C8 H8 112.0
C7 C8 C9 112.76(16)
C7 C8 C12 105.99(16)
C7 C8 H8 112.0
O1 C2 H2 108.9
O1 C2 C3 110.41(15)
O1 C2 C1 107.86(19)
C3 C2 H2 108.9
C1 C2 H2 108.9
C1 C2 C3 111.82(19)
C18 C19 H19 116.5
C20 C19 C18 127.10(19)
C20 C19 H19 116.5
C5 C3 C2 111.15(16)
C5 C3 H3 106.7
C5 C3 C4 112.75(18)
C2 C3 H3 106.7
C4 C3 C2 112.38(17)
C4 C3 H3 106.7
C18 C28 H28A 109.5
C18 C28 H28B 109.5
C18 C28 H28C 109.5
H28A C28 H28B 109.5
H28A C28 H28C 109.5
H28B C28 H28C 109.5
C19 C20 H20 117.7
C19 C20 C21 124.6(2)
C21 C20 H20 117.7
C9 C26 H26A 109.5
C9 C26 H26B 109.5
C9 C26 H26C 109.5
H26A C26 H26B 109.5
H26A C26 H26C 109.5
H26B C26 H26C 109.5
C20 C21 H21 117.4
C22 C21 C20 125.3(2)
C22 C21 H21 117.4
C3 C4 H4A 109.5
C3 C4 H4B 109.5
C3 C4 H4C 109.5
H4A C4 H4B 109.5
H4A C4 H4C 109.5
H4B C4 H4C 109.5
O2 C25 H25A 109.5
O2 C25 H25B 109.5
O2 C25 H25C 109.5
H25A C25 H25B 109.5
H25A C25 H25C 109.5
H25B C25 H25C 109.5
C21 C22 H22 116.8
C21 C22 C23 126.3(2)
C23 C22 H22 116.8
C2 C1 H1A 109.5
C2 C1 H1B 109.5
C2 C1 H1C 109.5
H1A C1 H1B 109.5
H1A C1 H1C 109.5
H1B C1 H1C 109.5
C22 C23 H23A 109.0
C22 C23 H23B 109.0
C22 C23 C24 112.9(3)
H23A C23 H23B 107.8
C24 C23 H23A 109.0
C24 C23 H23B 109.0
O8 C27 H27A 109.5
O8 C27 H27B 109.5
O8 C27 H27C 109.5
H27A C27 H27B 109.5
H27A C27 H27C 109.5
H27B C27 H27C 109.5
C23 C24 H24A 109.5
C23 C24 H24B 109.5
C23 C24 H24C 109.5
H24A C24 H24B 109.5
H24A C24 H24C 109.5
H24B C24 H24C 109.5

loop_
_geom_bond_atom_site_label_1
_geom_bond_atom_site_label_2
_geom_bond_distance
O5 C14 1.337(2)
O5 C18 1.480(2)
O2 C6 1.378(2)
O2 C25 1.442(3)
O6 C17 1.219(2)
O4 C12 1.201(2)
O8 C16 1.327(2)
O8 C27 1.455(3)
O1 H1 0.8400
O1 C2 1.426(3)
O3 C7 1.220(3)
O9 H9A 0.8501
O9 H9B 0.8496
O7 C16 1.197(3)
C14 C10 1.489(2)
C14 C15 1.360(3)
C6 C5 1.350(3)
C6 C7 1.478(3)
C17 C15 1.454(3)
C17 C18 1.529(3)
C5 C11 1.539(2)
C5 C3 1.514(3)
C9 H9 1.0000
C9 C10 1.564(2)
C9 C8 1.550(3)
C9 C26 1.522(3)
C10 H10 1.0000
C10 C11 1.585(2)
C15 C16 1.476(3)
C11 C12 1.527(3)
C11 C13 1.523(3)
C18 C19 1.495(3)
C18 C28 1.520(3)
C12 C8 1.511(3)
C7 C8 1.505(3)
C13 H13A 0.9800
C13 H13B 0.9800
C13 H13C 0.9800
C8 H8 1.0000
C2 H2 1.0000
C2 C3 1.550(3)
C2 C1 1.521(3)
C19 H19 0.9500
C19 C20 1.310(3)
C3 H3 1.0000
C3 C4 1.522(3)
C28 H28A 0.9800
C28 H28B 0.9800
C28 H28C 0.9800
C20 H20 0.9500
C20 C21 1.452(3)
C26 H26A 0.9800
C26 H26B 0.9800
C26 H26C 0.9800
C21 H21 0.9500
C21 C22 1.313(3)
C4 H4A 0.9800
C4 H4B 0.9800
C4 H4C 0.9800
C25 H25A 0.9800
C25 H25B 0.9800
C25 H25C 0.9800
C22 H22 0.9500
C22 C23 1.502(4)
C1 H1A 0.9800
C1 H1B 0.9800
C1 H1C 0.9800
C23 H23A 0.9900
C23 H23B 0.9900
C23 C24 1.520(5)
C27 H27A 0.9800
C27 H27B 0.9800
C27 H27C 0.9800
C24 H24A 0.9800
C24 H24B 0.9800
C24 H24C 0.9800
